data_4332417
loop_
_publ_author_name
'Reger, Daniel L.'
'Semeniuc, Radu F.'
'Gardinier, James R.'
'O'Neal, Jennifer'
'Reinecke, Bryn'
'Smith, Mark D.'

_publ_section_title
;
 NewN,N,N-Heteroscorpionates Based on 2,2&#x2018;-Bis(pyrazolyl)ethanamine
 and Its Derivatives. Ligands Designed for Probing Supramolecular
 Interactions
;
_journal_issue 11
_journal_name_full 'Inorganic Chemistry'
_journal_page_first 4337
_journal_page_last 4339
_journal_paper_doi 10.1021/ic060347o
_journal_volume 45
_journal_year 2006
_chemical_formula_moiety 'C33 H32 Cu N5 P, N O3, 1.5(C H2 Cl2)'
_chemical_formula_sum 'C34.5 H35 Cl3 Cu N6 O3 P'
_chemical_formula_weight 782.54
_chemical_name_systematic
; 
 ? 
;
_space_group_IT_number 2
_symmetry_cell_setting triclinic
_symmetry_space_group_name_Hall '-P 1'
_symmetry_space_group_name_H-M 'P -1'
_atom_sites_solution_hydrogens mixed
_atom_sites_solution_primary direct
_atom_sites_solution_secondary difmap
_audit_creation_method SHELXL-97
_cell_angle_alpha 83.3510(10)
_cell_angle_beta 86.1710(10)
_cell_angle_gamma 83.4280(10)
_cell_formula_units_Z 2
_cell_length_a 8.3448(5)
_cell_length_b 11.0671(6)
_cell_length_c 19.4718(11)
_cell_measurement_reflns_used 7074
_cell_measurement_temperature 150(1)
_cell_measurement_theta_max 26.380
_cell_measurement_theta_min 2.624
_cell_volume 1771.83(17)
_computing_cell_refinement 'SAINT+ NT V6.22 (Bruker, 2001)'
_computing_data_collection 'SMART NT V5.625 (Bruker, 1998)'
_computing_data_reduction 'SAINT+ NT V6.22'
_computing_molecular_graphics 'SHELXTL V6.1 (Sheldrick, 2000)'
_computing_publication_material 'SHELXTL V6.1'
_computing_structure_refinement 'SHELXL-97 (Sheldrick, 1997)'
_computing_structure_solution 'SHELXS-97 (Sheldrick, 1990)'
_diffrn_ambient_temperature 150(1)
_diffrn_measured_fraction_theta_full 0.998
_diffrn_measured_fraction_theta_max 0.998
_diffrn_measurement_device_type 'Bruker SMART APEX CCD diffractometer'
_diffrn_measurement_method 'omega scans'
_diffrn_radiation_monochromator graphite
_diffrn_radiation_source 'fine-focus sealed tube'
_diffrn_radiation_type MoK\a
_diffrn_radiation_wavelength 0.71073
_diffrn_reflns_av_R_equivalents 0.0241
_diffrn_reflns_av_sigmaI/netI 0.0270
_diffrn_reflns_limit_h_max 10
_diffrn_reflns_limit_h_min -10
_diffrn_reflns_limit_k_max 13
_diffrn_reflns_limit_k_min -13
_diffrn_reflns_limit_l_max 24
_diffrn_reflns_limit_l_min -24
_diffrn_reflns_number 19189
_diffrn_reflns_theta_full 26.38
_diffrn_reflns_theta_max 26.38
_diffrn_reflns_theta_min 1.86
_diffrn_standards_decay_% none
_exptl_absorpt_coefficient_mu 0.932
_exptl_absorpt_correction_T_max 1.0000
_exptl_absorpt_correction_T_min 0.7777
_exptl_absorpt_correction_type multi-scan
_exptl_absorpt_process_details '(SADABS, Bruker, 2001)'
_exptl_crystal_colour colorless
_exptl_crystal_density_diffrn 1.467
_exptl_crystal_density_method 'not measured'
_exptl_crystal_description needle
_exptl_crystal_F_000 806
_exptl_crystal_size_max 0.52
_exptl_crystal_size_mid 0.30
_exptl_crystal_size_min 0.18
_refine_diff_density_max 0.538
_refine_diff_density_min -0.747
_refine_diff_density_rms 0.064
_refine_ls_extinction_method none
_refine_ls_goodness_of_fit_ref 1.041
_refine_ls_hydrogen_treatment mixed
_refine_ls_matrix_type full
_refine_ls_number_parameters 461
_refine_ls_number_reflns 7256
_refine_ls_number_restraints 31
_refine_ls_restrained_S_all 1.082
_refine_ls_R_factor_all 0.0397
_refine_ls_R_factor_gt 0.0371
_refine_ls_shift/su_max 0.002
_refine_ls_shift/su_mean 0.000
_refine_ls_structure_factor_coef Fsqd
_refine_ls_weighting_details 'calc w=1/[\s^2^(Fo^2^)+(0.0521P)^2^+1.3978P] where P=(Fo^2^+2Fc^2^)/3'
_refine_ls_weighting_scheme calc
_refine_ls_wR_factor_gt 0.0987
_refine_ls_wR_factor_ref 0.1007
_reflns_number_gt 6703
_reflns_number_total 7256
_reflns_threshold_expression >2sigma(I)
_cod_data_source_file ic060347osup2.cif
_cod_data_source_block 04s024s
_cod_depositor_comments
;
The following automatic conversions were performed:

'_symmetry_cell_setting' value 'Triclinic' changed to 'triclinic'
according to /home/saulius/struct/CIF-dictionaries/cif_core.dic
dictionary named 'cif_core.dic' version 2.4.2 from 2011-04-26.

Automatic conversion script
Id: cif_fix_values 1891 2012-01-12 08:04:46Z andrius 
;
_cod_original_formula_sum 'C34.50 H35 Cl3 Cu N6 O3 P'
_cod_database_code 4332417

loop_
_symmetry_equiv_pos_as_xyz
'x, y, z'
'-x, -y, -z'

loop_
_atom_site_label
_atom_site_type_symbol
_atom_site_fract_x
_atom_site_fract_y
_atom_site_fract_z
_atom_site_U_iso_or_equiv
_atom_site_adp_type
_atom_site_occupancy
_atom_site_symmetry_multiplicity
_atom_site_calc_flag
_atom_site_refinement_flags
_atom_site_disorder_assembly
_atom_site_disorder_group
Cu1 Cu 0.55721(3) 0.67900(2) 0.288950(12) 0.02227(8) Uani 1 1 d . . .
P1 P 0.46705(6) 0.72034(4) 0.18682(2) 0.02038(11) Uani 1 1 d . . .
C1 C 0.7215(2) 0.60766(18) 0.42367(10) 0.0234(4) Uani 1 1 d . . .
H1 H 0.7761 0.5889 0.4684 0.028 Uiso 1 1 calc R . .
C2 C 0.6694(3) 0.48759(18) 0.40559(11) 0.0261(4) Uani 1 1 d . . .
H2A H 0.7657 0.4266 0.4040 0.031 Uiso 1 1 calc R . .
H2B H 0.5939 0.4564 0.4431 0.031 Uiso 1 1 calc R . .
C3 C 0.6770(3) 0.4173(2) 0.28984(12) 0.0314(5) Uani 1 1 d . . .
H3A H 0.7901 0.4371 0.2830 0.038 Uiso 1 1 calc R . .
H3B H 0.6270 0.4370 0.2446 0.038 Uiso 1 1 calc R . .
C4 C 0.6790(3) 0.2804(2) 0.31090(11) 0.0309(5) Uani 1 1 d . . .
C5 C 0.8236(3) 0.2051(2) 0.31472(14) 0.0433(6) Uani 1 1 d . . .
H5 H 0.9233 0.2394 0.3073 0.052 Uiso 1 1 calc R . .
C6 C 0.8223(4) 0.0789(3) 0.32951(17) 0.0544(7) Uani 1 1 d . . .
H6 H 0.9216 0.0275 0.3313 0.065 Uiso 1 1 calc R . .
C7 C 0.6797(4) 0.0282(2) 0.34147(15) 0.0519(7) Uani 1 1 d . . .
H7 H 0.6797 -0.0579 0.3514 0.062 Uiso 1 1 calc R . .
C8 C 0.5356(4) 0.1034(2) 0.33899(13) 0.0442(6) Uani 1 1 d . . .
H8 H 0.4363 0.0687 0.3482 0.053 Uiso 1 1 calc R . .
C9 C 0.5342(3) 0.2281(2) 0.32339(12) 0.0374(5) Uani 1 1 d . . .
H9 H 0.4343 0.2786 0.3211 0.045 Uiso 1 1 calc R . .
C11 C 0.5452(3) 0.7565(2) 0.49170(12) 0.0353(5) Uani 1 1 d . . .
H11 H 0.6003 0.7439 0.5335 0.042 Uiso 1 1 calc R . .
C12 C 0.4101(3) 0.8358(3) 0.47826(13) 0.0425(6) Uani 1 1 d . . .
H12 H 0.3522 0.8889 0.5085 0.051 Uiso 1 1 calc R . .
C13 C 0.3757(3) 0.8223(2) 0.41085(12) 0.0318(5) Uani 1 1 d . . .
H13 H 0.2872 0.8663 0.3874 0.038 Uiso 1 1 calc R . .
C21 C 0.9908(3) 0.6799(2) 0.38193(12) 0.0300(4) Uani 1 1 d . . .
H21 H 1.0466 0.6609 0.4234 0.036 Uiso 1 1 calc R . .
C22 C 1.0501(3) 0.7329(2) 0.32002(12) 0.0350(5) Uani 1 1 d . . .
H22 H 1.1551 0.7577 0.3096 0.042 Uiso 1 1 calc R . .
C23 C 0.9241(3) 0.7430(2) 0.27530(11) 0.0304(5) Uani 1 1 d . . .
H23 H 0.9303 0.7774 0.2283 0.036 Uiso 1 1 calc R . .
C31 C 0.3213(2) 0.85641(18) 0.17577(10) 0.0228(4) Uani 1 1 d . . .
C32 C 0.1870(3) 0.8652(2) 0.13621(11) 0.0287(4) Uani 1 1 d . . .
H32 H 0.1704 0.7996 0.1110 0.034 Uiso 1 1 calc R . .
C33 C 0.0767(3) 0.9698(2) 0.13329(13) 0.0350(5) Uani 1 1 d . . .
H33 H -0.0155 0.9749 0.1066 0.042 Uiso 1 1 calc R . .
C34 C 0.1011(3) 1.0660(2) 0.16903(13) 0.0397(6) Uani 1 1 d . . .
H34 H 0.0253 1.1371 0.1672 0.048 Uiso 1 1 calc R . .
C35 C 0.2356(3) 1.0592(2) 0.20755(14) 0.0439(6) Uani 1 1 d . . .
H35 H 0.2533 1.1262 0.2314 0.053 Uiso 1 1 calc R . .
C36 C 0.3449(3) 0.9545(2) 0.21141(12) 0.0347(5) Uani 1 1 d . . .
H36 H 0.4363 0.9497 0.2385 0.042 Uiso 1 1 calc R . .
C41 C 0.6248(2) 0.74908(18) 0.11889(10) 0.0234(4) Uani 1 1 d . . .
C42 C 0.6056(3) 0.8397(2) 0.06381(13) 0.0362(5) Uani 1 1 d . . .
H42 H 0.5066 0.8912 0.0603 0.043 Uiso 1 1 calc R . .
C43 C 0.7305(3) 0.8558(2) 0.01345(13) 0.0416(6) Uani 1 1 d . . .
H43 H 0.7163 0.9181 -0.0242 0.050 Uiso 1 1 calc R . .
C44 C 0.8745(3) 0.7815(2) 0.01812(12) 0.0342(5) Uani 1 1 d . . .
H44 H 0.9603 0.7936 -0.0157 0.041 Uiso 1 1 calc R . .
C45 C 0.8934(3) 0.6896(2) 0.07199(12) 0.0320(5) Uani 1 1 d . . .
H45 H 0.9913 0.6367 0.0745 0.038 Uiso 1 1 calc R . .
C46 C 0.7703(3) 0.67393(19) 0.12258(11) 0.0276(4) Uani 1 1 d . . .
H46 H 0.7853 0.6114 0.1601 0.033 Uiso 1 1 calc R . .
C51 C 0.3675(2) 0.60027(18) 0.15449(10) 0.0227(4) Uani 1 1 d . . .
C52 C 0.3773(3) 0.5796(2) 0.08484(11) 0.0275(4) Uani 1 1 d . . .
H52 H 0.4361 0.6300 0.0518 0.033 Uiso 1 1 calc R . .
C53 C 0.3017(3) 0.4859(2) 0.06367(11) 0.0318(5) Uani 1 1 d . . .
H53 H 0.3091 0.4722 0.0162 0.038 Uiso 1 1 calc R . .
C54 C 0.2157(3) 0.4126(2) 0.11132(12) 0.0332(5) Uani 1 1 d . . .
H54 H 0.1649 0.3481 0.0967 0.040 Uiso 1 1 calc R . .
C55 C 0.2034(3) 0.4329(2) 0.18048(12) 0.0331(5) Uani 1 1 d . . .
H55 H 0.1425 0.3833 0.2131 0.040 Uiso 1 1 calc R . .
C56 C 0.2802(3) 0.52603(19) 0.20224(11) 0.0268(4) Uani 1 1 d . . .
H56 H 0.2730 0.5389 0.2498 0.032 Uiso 1 1 calc R . .
N1 N 0.5904(2) 0.49713(15) 0.33911(9) 0.0236(3) Uani 1 1 d . . .
H1A H 0.499(3) 0.479(2) 0.3459(12) 0.023(6) Uiso 1 1 d . . .
N11 N 0.4821(2) 0.74008(16) 0.38330(9) 0.0255(4) Uani 1 1 d . . .
N12 N 0.5855(2) 0.69955(16) 0.43437(9) 0.0245(3) Uani 1 1 d . . .
N21 N 0.7941(2) 0.69815(16) 0.30718(9) 0.0250(4) Uani 1 1 d . . .
N22 N 0.8376(2) 0.65972(15) 0.37269(9) 0.0231(3) Uani 1 1 d . . .
N31 N 0.1414(2) 0.40541(18) 0.39625(10) 0.0342(4) Uani 1 1 d . . .
O1 O 0.2693(2) 0.44893(17) 0.40555(10) 0.0429(4) Uani 1 1 d . . .
O2 O 0.1066(4) 0.3920(2) 0.33750(10) 0.0763(8) Uani 1 1 d . . .
O3 O 0.0481(2) 0.3801(2) 0.44650(9) 0.0512(5) Uani 1 1 d . . .
C61A C 0.6363(4) 0.2478(3) 0.13687(17) 0.0581(8) Uani 0.709(11) 1 d PD A 1
H61A H 0.5286 0.2933 0.1293 0.070 Uiso 0.709(11) 1 calc PR A 1
H61B H 0.6399 0.2170 0.1866 0.070 Uiso 0.709(11) 1 calc PR A 1
Cl1A Cl 0.78532(10) 0.34723(7) 0.11509(4) 0.05684(19) Uani 0.709(11) 1 d PD A 1
Cl2A Cl 0.6636(2) 0.1219(3) 0.08675(19) 0.0712(8) Uani 0.709(11) 1 d PD A 1
C61B C 0.6363(4) 0.2478(3) 0.13687(17) 0.0581(8) Uani 0.291(11) 1 d PD A 2
H61C H 0.6679 0.1908 0.1779 0.070 Uiso 0.291(11) 1 calc PR A 2
H61D H 0.5332 0.2960 0.1494 0.070 Uiso 0.291(11) 1 calc PR A 2
Cl1B Cl 0.78532(10) 0.34723(7) 0.11509(4) 0.05684(19) Uani 0.291(11) 1 d PD A 2
Cl2B Cl 0.609(2) 0.1682(10) 0.0729(3) 0.117(4) Uani 0.291(11) 1 d PD A 2
C71 C 0.0604(19) 0.0708(12) 0.4965(6) 0.058(4) Uiso 0.35 1 d PD B -3
H71A H 0.1417 0.0568 0.5322 0.070 Uiso 0.35 1 calc PR B -3
H71B H -0.0126 0.1444 0.5066 0.070 Uiso 0.35 1 calc PR B -3
Cl3 Cl 0.1632(3) 0.1055(2) 0.41561(14) 0.0503(5) Uiso 0.35 1 d PD B -3
Cl4 Cl -0.0482(4) -0.0473(3) 0.50693(18) 0.0518(7) Uiso 0.35 1 d PD B -3
C72 C 0.045(3) 0.0497(15) 0.5155(11) 0.058(4) Uiso 0.15 1 d PD C -4
H72A H 0.0930 0.0637 0.5588 0.070 Uiso 0.15 1 calc PR C -4
H72B H -0.0587 0.1021 0.5123 0.070 Uiso 0.15 1 calc PR C -4
Cl5 Cl 0.1751(6) 0.0990(5) 0.4453(3) 0.0532(12) Uiso 0.15 1 d PD C -4
Cl6 Cl 0.0055(12) -0.1025(9) 0.5226(5) 0.095(2) Uiso 0.15 1 d PD C -4

loop_
_atom_site_aniso_label
_atom_site_aniso_U_11
_atom_site_aniso_U_22
_atom_site_aniso_U_33
_atom_site_aniso_U_23
_atom_site_aniso_U_13
_atom_site_aniso_U_12
Cu1 0.02437(14) 0.02325(14) 0.01970(13) -0.00105(9) -0.00400(9) -0.00442(9)
P1 0.0209(2) 0.0214(2) 0.0189(2) -0.00131(18) -0.00174(18) -0.00320(18)
C1 0.0231(9) 0.0262(10) 0.0207(9) -0.0008(7) -0.0017(7) -0.0036(8)
C2 0.0294(10) 0.0241(10) 0.0247(10) 0.0018(8) -0.0033(8) -0.0062(8)
C3 0.0381(12) 0.0274(11) 0.0282(11) -0.0038(8) 0.0041(9) -0.0042(9)
C4 0.0429(13) 0.0262(10) 0.0245(10) -0.0062(8) 0.0020(9) -0.0062(9)
C5 0.0463(14) 0.0318(12) 0.0514(15) -0.0070(11) 0.0042(12) -0.0045(11)
C6 0.0650(19) 0.0310(13) 0.0648(19) -0.0069(12) 0.0014(15) 0.0040(12)
C7 0.083(2) 0.0248(12) 0.0495(16) -0.0068(11) 0.0035(15) -0.0152(13)
C8 0.0613(17) 0.0400(14) 0.0361(13) -0.0111(11) 0.0046(12) -0.0229(12)
C9 0.0467(14) 0.0375(12) 0.0304(12) -0.0096(10) 0.0033(10) -0.0120(10)
C11 0.0384(12) 0.0445(13) 0.0230(10) -0.0093(9) -0.0017(9) 0.0008(10)
C12 0.0427(14) 0.0503(15) 0.0331(12) -0.0145(11) 0.0012(10) 0.0101(11)
C13 0.0265(10) 0.0341(11) 0.0347(12) -0.0067(9) -0.0035(9) 0.0012(9)
C21 0.0227(10) 0.0384(12) 0.0313(11) -0.0103(9) -0.0040(8) -0.0060(9)
C22 0.0260(11) 0.0479(14) 0.0348(12) -0.0114(10) 0.0036(9) -0.0157(10)
C23 0.0318(11) 0.0354(11) 0.0259(10) -0.0044(9) 0.0039(9) -0.0140(9)
C31 0.0235(9) 0.0233(9) 0.0203(9) 0.0002(7) 0.0025(7) -0.0010(7)
C32 0.0247(10) 0.0309(11) 0.0299(11) 0.0001(8) -0.0015(8) -0.0037(8)
C33 0.0254(11) 0.0380(12) 0.0381(12) 0.0081(10) -0.0022(9) -0.0004(9)
C34 0.0388(13) 0.0322(12) 0.0416(13) 0.0043(10) 0.0064(10) 0.0103(10)
C35 0.0569(16) 0.0295(12) 0.0448(14) -0.0099(10) -0.0053(12) 0.0051(11)
C36 0.0390(12) 0.0304(11) 0.0355(12) -0.0068(9) -0.0087(10) 0.0000(9)
C41 0.0222(9) 0.0255(10) 0.0233(10) -0.0044(8) -0.0003(7) -0.0048(8)
C42 0.0276(11) 0.0381(12) 0.0375(12) 0.0085(10) 0.0049(9) 0.0022(9)
C43 0.0381(13) 0.0459(14) 0.0355(13) 0.0099(10) 0.0080(10) -0.0022(11)
C44 0.0283(11) 0.0438(13) 0.0325(12) -0.0101(10) 0.0075(9) -0.0116(10)
C45 0.0234(10) 0.0369(12) 0.0374(12) -0.0142(9) 0.0002(9) -0.0012(9)
C46 0.0277(10) 0.0279(10) 0.0276(10) -0.0047(8) -0.0025(8) -0.0021(8)
C51 0.0211(9) 0.0232(9) 0.0240(10) -0.0041(7) -0.0027(7) -0.0014(7)
C52 0.0279(10) 0.0314(11) 0.0237(10) -0.0045(8) 0.0012(8) -0.0045(8)
C53 0.0325(11) 0.0384(12) 0.0263(11) -0.0127(9) -0.0021(9) -0.0017(9)
C54 0.0328(11) 0.0307(11) 0.0394(12) -0.0127(9) -0.0035(9) -0.0077(9)
C55 0.0353(12) 0.0327(11) 0.0328(12) -0.0030(9) 0.0003(9) -0.0122(9)
C56 0.0300(10) 0.0291(10) 0.0224(10) -0.0036(8) -0.0010(8) -0.0064(8)
N1 0.0239(9) 0.0235(8) 0.0243(9) -0.0032(7) -0.0009(7) -0.0061(7)
N11 0.0249(8) 0.0286(9) 0.0237(8) -0.0041(7) -0.0040(7) -0.0027(7)
N12 0.0252(8) 0.0281(9) 0.0203(8) -0.0025(7) -0.0017(6) -0.0034(7)
N21 0.0265(9) 0.0288(9) 0.0204(8) 0.0003(7) -0.0021(7) -0.0082(7)
N22 0.0219(8) 0.0270(8) 0.0210(8) -0.0016(6) -0.0026(6) -0.0050(7)
N31 0.0382(11) 0.0389(10) 0.0252(9) 0.0007(8) -0.0011(8) -0.0076(8)
O1 0.0259(8) 0.0514(10) 0.0493(10) 0.0061(8) -0.0013(7) -0.0065(7)
O2 0.123(2) 0.0917(18) 0.0252(10) -0.0039(10) -0.0071(11) -0.0575(16)
O3 0.0381(10) 0.0863(15) 0.0302(9) 0.0041(9) 0.0009(7) -0.0229(10)
C61A 0.0504(17) 0.070(2) 0.0556(18) -0.0212(15) 0.0060(14) -0.0062(15)
Cl1A 0.0678(5) 0.0455(4) 0.0554(4) -0.0082(3) 0.0088(3) -0.0024(3)
Cl2A 0.0514(11) 0.0742(14) 0.0961(15) -0.0411(11) -0.0226(7) 0.0012(7)
C61B 0.0504(17) 0.070(2) 0.0556(18) -0.0212(15) 0.0060(14) -0.0062(15)
Cl1B 0.0678(5) 0.0455(4) 0.0554(4) -0.0082(3) 0.0088(3) -0.0024(3)
Cl2B 0.236(12) 0.083(5) 0.048(2) -0.018(2) -0.010(4) -0.078(6)

loop_
_atom_type_symbol
_atom_type_description
_atom_type_scat_dispersion_real
_atom_type_scat_dispersion_imag
_atom_type_scat_source
C C 0.0033 0.0016 'International Tables Vol C Tables 4.2.6.8 and 6.1.1.4'
H H 0.0000 0.0000 'International Tables Vol C Tables 4.2.6.8 and 6.1.1.4'
N N 0.0061 0.0033 'International Tables Vol C Tables 4.2.6.8 and 6.1.1.4'
O O 0.0106 0.0060 'International Tables Vol C Tables 4.2.6.8 and 6.1.1.4'
P P 0.1023 0.0942 'International Tables Vol C Tables 4.2.6.8 and 6.1.1.4'
Cu Cu 0.3201 1.2651 'International Tables Vol C Tables 4.2.6.8 and 6.1.1.4'
Cl Cl 0.1484 0.1585 'International Tables Vol C Tables 4.2.6.8 and 6.1.1.4'

loop_
_geom_angle_atom_site_label_1
_geom_angle_atom_site_label_2
_geom_angle_atom_site_label_3
_geom_angle
N11 Cu1 N21 90.06(7)
N11 Cu1 N1 89.12(7)
N21 Cu1 N1 88.75(7)
N11 Cu1 P1 132.97(5)
N21 Cu1 P1 121.37(5)
N1 Cu1 P1 122.34(5)
C31 P1 C41 103.94(9)
C31 P1 C51 104.28(9)
C41 P1 C51 102.30(9)
C31 P1 Cu1 114.85(7)
C41 P1 Cu1 113.55(7)
C51 P1 Cu1 116.35(7)
N12 C1 N22 109.18(16)
N12 C1 C2 112.75(17)
N22 C1 C2 113.22(16)
N12 C1 H1 107.1
N22 C1 H1 107.1
C2 C1 H1 107.1
N1 C2 C1 114.69(16)
N1 C2 H2A 108.6
C1 C2 H2A 108.6
N1 C2 H2B 108.6
C1 C2 H2B 108.6
H2A C2 H2B 107.6
N1 C3 C4 115.74(18)
N1 C3 H3A 108.3
C4 C3 H3A 108.3
N1 C3 H3B 108.3
C4 C3 H3B 108.3
H3A C3 H3B 107.4
C5 C4 C9 118.9(2)
C5 C4 C3 120.9(2)
C9 C4 C3 120.1(2)
C4 C5 C6 120.0(3)
C4 C5 H5 120.0
C6 C5 H5 120.0
C7 C6 C5 120.7(3)
C7 C6 H6 119.6
C5 C6 H6 119.6
C6 C7 C8 119.4(2)
C6 C7 H7 120.3
C8 C7 H7 120.3
C9 C8 C7 120.7(3)
C9 C8 H8 119.6
C7 C8 H8 119.6
C8 C9 C4 120.2(3)
C8 C9 H9 119.9
C4 C9 H9 119.9
N12 C11 C12 107.1(2)
N12 C11 H11 126.5
C12 C11 H11 126.5
C11 C12 C13 105.3(2)
C11 C12 H12 127.4
C13 C12 H12 127.4
N11 C13 C12 111.6(2)
N11 C13 H13 124.2
C12 C13 H13 124.2
N22 C21 C22 106.67(19)
N22 C21 H21 126.7
C22 C21 H21 126.7
C21 C22 C23 105.59(19)
C21 C22 H22 127.2
C23 C22 H22 127.2
N21 C23 C22 111.1(2)
N21 C23 H23 124.5
C22 C23 H23 124.5
C32 C31 C36 118.97(19)
C32 C31 P1 123.79(16)
C36 C31 P1 117.20(16)
C31 C32 C33 120.3(2)
C31 C32 H32 119.8
C33 C32 H32 119.8
C34 C33 C32 120.1(2)
C34 C33 H33 119.9
C32 C33 H33 119.9
C33 C34 C35 120.1(2)
C33 C34 H34 120.0
C35 C34 H34 120.0
C34 C35 C36 120.1(2)
C34 C35 H35 120.0
C36 C35 H35 120.0
C35 C36 C31 120.4(2)
C35 C36 H36 119.8
C31 C36 H36 119.8
C42 C41 C46 118.75(19)
C42 C41 P1 123.48(16)
C46 C41 P1 117.76(16)
C41 C42 C43 120.5(2)
C41 C42 H42 119.8
C43 C42 H42 119.8
C44 C43 C42 120.2(2)
C44 C43 H43 119.9
C42 C43 H43 119.9
C45 C44 C43 119.7(2)
C45 C44 H44 120.1
C43 C44 H44 120.1
C44 C45 C46 120.4(2)
C44 C45 H45 119.8
C46 C45 H45 119.8
C45 C46 C41 120.5(2)
C45 C46 H46 119.7
C41 C46 H46 119.7
C56 C51 C52 119.11(19)
C56 C51 P1 117.90(15)
C52 C51 P1 122.98(16)
C53 C52 C51 120.3(2)
C53 C52 H52 119.8
C51 C52 H52 119.8
C54 C53 C52 120.2(2)
C54 C53 H53 119.9
C52 C53 H53 119.9
C53 C54 C55 120.1(2)
C53 C54 H54 120.0
C55 C54 H54 120.0
C54 C55 C56 120.1(2)
C54 C55 H55 120.0
C56 C55 H55 120.0
C55 C56 C51 120.19(19)
C55 C56 H56 119.9
C51 C56 H56 119.9
C3 N1 C2 112.86(17)
C3 N1 Cu1 108.55(13)
C2 N1 Cu1 113.53(12)
C3 N1 H1A 108.1(17)
C2 N1 H1A 109.9(17)
Cu1 N1 H1A 103.3(17)
C13 N11 N12 104.59(17)
C13 N11 Cu1 140.78(15)
N12 N11 Cu1 113.66(12)
C11 N12 N11 111.49(17)
C11 N12 C1 127.34(18)
N11 N12 C1 121.16(16)
C23 N21 N22 104.78(17)
C23 N21 Cu1 140.21(15)
N22 N21 Cu1 114.92(12)
C21 N22 N21 111.90(17)
C21 N22 C1 127.99(17)
N21 N22 C1 120.09(16)
O2 N31 O3 120.4(2)
O2 N31 O1 120.2(2)
O3 N31 O1 119.3(2)
Cl1A C61A Cl2A 111.6(2)
Cl1A C61A H61A 109.3
Cl2A C61A H61A 109.3
Cl1A C61A H61B 109.3
Cl2A C61A H61B 109.3
H61A C61A H61B 108.0
Cl4 C71 Cl3 118.8(6)
Cl4 C71 H71A 107.6
Cl3 C71 H71A 107.6
Cl4 C71 H71B 107.6
Cl3 C71 H71B 107.6
H71A C71 H71B 107.1
Cl6 C72 Cl5 116.8(10)
Cl6 C72 H72A 108.1
Cl5 C72 H72A 108.1
Cl6 C72 H72B 108.1
Cl5 C72 H72B 108.1
H72A C72 H72B 107.3

loop_
_geom_bond_atom_site_label_1
_geom_bond_atom_site_label_2
_geom_bond_distance
Cu1 N11 2.0645(17)
Cu1 N21 2.0700(17)
Cu1 N1 2.1296(17)
Cu1 P1 2.1542(5)
P1 C31 1.826(2)
P1 C41 1.830(2)
P1 C51 1.835(2)
C1 N12 1.456(3)
C1 N22 1.457(3)
C1 C2 1.530(3)
C1 H1 1.0000
C2 N1 1.479(3)
C2 H2A 0.9900
C2 H2B 0.9900
C3 N1 1.477(3)
C3 C4 1.521(3)
C3 H3A 0.9900
C3 H3B 0.9900
C4 C5 1.387(4)
C4 C9 1.394(3)
C5 C6 1.394(4)
C5 H5 0.9500
C6 C7 1.368(4)
C6 H6 0.9500
C7 C8 1.382(4)
C7 H7 0.9500
C8 C9 1.377(4)
C8 H8 0.9500
C9 H9 0.9500
C11 N12 1.350(3)
C11 C12 1.367(3)
C11 H11 0.9500
C12 C13 1.391(3)
C12 H12 0.9500
C13 N11 1.330(3)
C13 H13 0.9500
C21 N22 1.350(3)
C21 C22 1.366(3)
C21 H21 0.9500
C22 C23 1.396(3)
C22 H22 0.9500
C23 N21 1.331(3)
C23 H23 0.9500
C31 C32 1.389(3)
C31 C36 1.393(3)
C32 C33 1.392(3)
C32 H32 0.9500
C33 C34 1.378(4)
C33 H33 0.9500
C34 C35 1.381(4)
C34 H34 0.9500
C35 C36 1.388(3)
C35 H35 0.9500
C36 H36 0.9500
C41 C42 1.385(3)
C41 C46 1.392(3)
C42 C43 1.395(3)
C42 H42 0.9500
C43 C44 1.378(3)
C43 H43 0.9500
C44 C45 1.378(3)
C44 H44 0.9500
C45 C46 1.386(3)
C45 H45 0.9500
C46 H46 0.9500
C51 C56 1.393(3)
C51 C52 1.397(3)
C52 C53 1.389(3)
C52 H52 0.9500
C53 C54 1.380(3)
C53 H53 0.9500
C54 C55 1.386(3)
C54 H54 0.9500
C55 C56 1.393(3)
C55 H55 0.9500
C56 H56 0.9500
N1 H1A 0.81(3)
N11 N12 1.362(2)
N21 N22 1.357(2)
N31 O2 1.228(3)
N31 O3 1.236(3)
N31 O1 1.252(3)
C61A Cl1A 1.753(3)
C61A Cl2A 1.777(3)
C61A H61A 0.9900
C61A H61B 0.9900
C71 Cl4 1.660(9)
C71 Cl3 1.766(10)
C71 H71A 0.9900
C71 H71B 0.9900
C72 Cl6 1.743(11)
C72 Cl5 1.762(11)
C72 H72A 0.9900
C72 H72B 0.9900

loop_
_geom_hbond_atom_site_label_D
_geom_hbond_atom_site_label_H
_geom_hbond_atom_site_label_A
_geom_hbond_distance_DH
_geom_hbond_distance_HA
_geom_hbond_distance_DA
_geom_hbond_angle_DHA
N1 H1A O1 0.81(3) 2.21(3) 2.974(2) 157(2)

loop_
_geom_torsion_atom_site_label_1
_geom_torsion_atom_site_label_2
_geom_torsion_atom_site_label_3
_geom_torsion_atom_site_label_4
_geom_torsion
N11 Cu1 P1 C31 14.26(10)
N21 Cu1 P1 C31 -110.48(9)
N1 Cu1 P1 C31 138.67(9)
N11 Cu1 P1 C41 133.70(10)
N21 Cu1 P1 C41 8.96(9)
N1 Cu1 P1 C41 -101.89(9)
N11 Cu1 P1 C51 -107.93(10)
N21 Cu1 P1 C51 127.34(9)
N1 Cu1 P1 C51 16.48(10)
N12 C1 C2 N1 64.3(2)
N22 C1 C2 N1 -60.3(2)
N1 C3 C4 C5 -124.7(2)
N1 C3 C4 C9 58.5(3)
C9 C4 C5 C6 1.2(4)
C3 C4 C5 C6 -175.6(2)
C4 C5 C6 C7 -1.0(5)
C5 C6 C7 C8 -0.2(5)
C6 C7 C8 C9 1.2(4)
C7 C8 C9 C4 -1.0(4)
C5 C4 C9 C8 -0.2(3)
C3 C4 C9 C8 176.7(2)
N12 C11 C12 C13 -0.4(3)
C11 C12 C13 N11 -0.1(3)
N22 C21 C22 C23 0.5(3)
C21 C22 C23 N21 -0.4(3)
C41 P1 C31 C32 93.41(18)
C51 P1 C31 C32 -13.4(2)
Cu1 P1 C31 C32 -141.93(16)
C41 P1 C31 C36 -88.94(18)
C51 P1 C31 C36 164.23(17)
Cu1 P1 C31 C36 35.72(19)
C36 C31 C32 C33 -1.0(3)
P1 C31 C32 C33 176.57(16)
C31 C32 C33 C34 0.8(3)
C32 C33 C34 C35 0.4(4)
C33 C34 C35 C36 -1.2(4)
C34 C35 C36 C31 1.0(4)
C32 C31 C36 C35 0.2(3)
P1 C31 C36 C35 -177.6(2)
C31 P1 C41 C42 -14.5(2)
C51 P1 C41 C42 93.8(2)
Cu1 P1 C41 C42 -140.00(18)
C31 P1 C41 C46 166.72(16)
C51 P1 C41 C46 -84.96(17)
Cu1 P1 C41 C46 41.23(18)
C46 C41 C42 C43 -0.6(4)
P1 C41 C42 C43 -179.4(2)
C41 C42 C43 C44 0.0(4)
C42 C43 C44 C45 1.3(4)
C43 C44 C45 C46 -2.0(4)
C44 C45 C46 C41 1.3(3)
C42 C41 C46 C45 0.0(3)
P1 C41 C46 C45 178.81(16)
C31 P1 C51 C56 -93.97(17)
C41 P1 C51 C56 157.98(16)
Cu1 P1 C51 C56 33.62(18)
C31 P1 C51 C52 86.82(18)
C41 P1 C51 C52 -21.24(19)
Cu1 P1 C51 C52 -145.59(15)
C56 C51 C52 C53 -0.3(3)
P1 C51 C52 C53 178.86(16)
C51 C52 C53 C54 0.2(3)
C52 C53 C54 C55 0.6(4)
C53 C54 C55 C56 -1.1(4)
C54 C55 C56 C51 1.0(3)
C52 C51 C56 C55 -0.3(3)
P1 C51 C56 C55 -179.50(17)
C4 C3 N1 C2 66.2(2)
C4 C3 N1 Cu1 -167.08(16)
C1 C2 N1 C3 120.48(19)
C1 C2 N1 Cu1 -3.6(2)
N11 Cu1 N1 C3 -169.60(14)
N21 Cu1 N1 C3 -79.52(14)
P1 Cu1 N1 C3 47.53(15)
N11 Cu1 N1 C2 -43.22(14)
N21 Cu1 N1 C2 46.86(14)
P1 Cu1 N1 C2 173.91(11)
C12 C13 N11 N12 0.6(3)
C12 C13 N11 Cu1 -166.5(2)
N21 Cu1 N11 C13 128.6(2)
N1 Cu1 N11 C13 -142.7(2)
P1 Cu1 N11 C13 -6.9(3)
N21 Cu1 N11 N12 -37.81(14)
N1 Cu1 N11 N12 50.94(14)
P1 Cu1 N11 N12 -173.25(10)
C12 C11 N12 N11 0.8(3)
C12 C11 N12 C1 179.5(2)
C13 N11 N12 C11 -0.8(2)
Cu1 N11 N12 C11 170.32(15)
C13 N11 N12 C1 -179.67(18)
Cu1 N11 N12 C1 -8.5(2)
N22 C1 N12 C11 -111.2(2)
C2 C1 N12 C11 122.0(2)
N22 C1 N12 N11 67.4(2)
C2 C1 N12 N11 -59.3(2)
C22 C23 N21 N22 0.2(2)
C22 C23 N21 Cu1 176.31(17)
N11 Cu1 N21 C23 -133.9(2)
N1 Cu1 N21 C23 137.0(2)
P1 Cu1 N21 C23 9.2(3)
N11 Cu1 N21 N22 41.95(14)
N1 Cu1 N21 N22 -47.17(14)
P1 Cu1 N21 N22 -175.02(11)
C22 C21 N22 N21 -0.3(2)
C22 C21 N22 C1 -178.4(2)
C23 N21 N22 C21 0.1(2)
Cu1 N21 N22 C21 -177.17(14)
C23 N21 N22 C1 178.28(18)
Cu1 N21 N22 C1 1.1(2)
N12 C1 N22 C21 115.9(2)
C2 C1 N22 C21 -117.6(2)
N12 C1 N22 N21 -62.0(2)
C2 C1 N22 N21 64.5(2)
